data_1562291
loop_
_publ_author_name
'M\;aczka, Miros\/law'
'Sobczak, Szymon'
'Kry\'s, Miko\/laj'
'Leite, Fabio Furtado'
'Paraguassu, Waldeci'
'Katrusiak, Andrzej'

_publ_section_title
;
 Mechanism of Pressure-Induced Phase Transitions and Structure--Property
 Relations in Methylhydrazinium Manganese Hypophosphite Perovskites
;
_journal_name_full 'The Journal of Physical Chemistry C'
_journal_paper_doi 10.1021/acs.jpcc.1c01998
_journal_year 2021
_chemical_formula_moiety 'H6 Mn O6 P3, 0.5(C2 H12 N4)'
_chemical_formula_sum 'C H13 Mn N2 O6 P3'
_chemical_formula_weight 295.98
_chemical_name_common MHyMnPO2
_space_group_crystal_system orthorhombic
_space_group_IT_number 62
_space_group_name_Hall '-P 2ac 2n'
_space_group_name_H-M_alt 'P n m a'
_atom_sites_solution_hydrogens mixed
_audit_creation_date 2021-02-14
_audit_creation_method
;
Olex2 1.3
(compiled 2020.11.12 svn.r5f609507 for OlexSys, GUI svn.r6257)
;
_audit_update_record
;
2021-02-25 deposited with the CCDC.	2021-02-26 downloaded from the CCDC.
;
_cell_angle_alpha 90
_cell_angle_beta 90
_cell_angle_gamma 90
_cell_formula_units_Z 4
_cell_length_a 9.3794(10)
_cell_length_b 13.2922(4)
_cell_length_c 8.5672(7)
_cell_measurement_reflns_used 4739
_cell_measurement_temperature 293(2)
_cell_measurement_theta_max 26.5640
_cell_measurement_theta_min 4.4330
_cell_volume 1068.10(15)
_computing_cell_refinement 'CrysAlisPro 1.171.40.67a (Rigaku OD, 2019)'
_computing_data_collection 'CrysAlisPro 1.171.40.67a (Rigaku OD, 2019)'
_computing_data_reduction 'CrysAlisPro 1.171.40.67a (Rigaku OD, 2019)'
_computing_molecular_graphics 'Olex2 1.3 (Dolomanov et al., 2009)'
_computing_publication_material 'Olex2 1.3 (Dolomanov et al., 2009)'
_computing_structure_refinement 'SHELXL 2018/3 (Sheldrick, 2015)'
_computing_structure_solution 'SHELXS  (Sheldrick, 2008)'
_diffrn_ambient_environment 'diamond-anvil cell'
_diffrn_ambient_pressure 110000
_diffrn_ambient_temperature 293(2)
_diffrn_detector_area_resol_mean 16.2413
_diffrn_detector_type Eos
_diffrn_measured_fraction_theta_full 0.550
_diffrn_measured_fraction_theta_max 0.431
_diffrn_measurement_details
;
List of Runs (angles in degrees, time in seconds):

  # Type    Start    End  Width  t~exp~   \w     \q     \k     \f   Frames
#--------------------------------------------------------------------------
  1  \f    -35.00  19.75   0.75   35.00   0.00 -30.00   0.00    --    73
  2  \f    140.00 200.00   0.75   35.00   0.00 -30.00   0.00    --    80
  3  \f    160.00 217.00   0.75   35.00   0.00  30.00   0.00    --    76
  4  \f    -20.00  34.75   0.75   35.00   0.00  30.00   0.00    --    73
  5  \w    -24.00  24.00   0.75   35.00    --   30.00  39.46 -12.90   64
  6  \w    -24.00  24.00   0.75   35.00    --   30.00  39.46 167.10   64
  7  \w    -50.00  10.00   0.75   35.00    --  -30.00  39.46 167.10   80
  8  \w    -50.00  10.00   0.75   35.00    --  -30.00  39.46 -12.90   80
  9  \w    -64.00  -8.50   0.75   35.00    --  -30.00  81.40 -28.90   74
 10  \w    -64.00  -8.50   0.75   35.00    --  -30.00  81.40 151.10   74
 11  \w    -19.00   8.00   0.75   35.00    --   30.00  81.40 151.10   36
 12  \w    -19.00   8.00   0.75   35.00    --   30.00  81.40 -28.90   36
 13  \w    -43.00 -21.25   0.75   35.00    --   30.00 134.60 -56.90   29
 14  \w    -43.00 -21.25   0.75   35.00    --   30.00 134.60 123.10   29
 15  \w    -90.00 -63.75   0.75   35.00    --  -30.00 134.60 123.10   35
;
_diffrn_measurement_device 'four-circle diffractometer'
_diffrn_measurement_device_type 'Xcalibur, Eos'
_diffrn_measurement_method '\w and \f scans'
_diffrn_radiation_type MoK\a
_diffrn_radiation_wavelength 0.71073
_diffrn_reflns_av_R_equivalents 0.0312
_diffrn_reflns_av_unetI/netI 0.0134
_diffrn_reflns_Laue_measured_fraction_full 0.550
_diffrn_reflns_Laue_measured_fraction_max 0.431
_diffrn_reflns_limit_h_max 8
_diffrn_reflns_limit_h_min -8
_diffrn_reflns_limit_k_max 16
_diffrn_reflns_limit_k_min -16
_diffrn_reflns_limit_l_max 8
_diffrn_reflns_limit_l_min -8
_diffrn_reflns_number 4739
_diffrn_reflns_point_group_measured_fraction_full 0.550
_diffrn_reflns_point_group_measured_fraction_max 0.431
_diffrn_reflns_theta_full 25.242
_diffrn_reflns_theta_max 26.816
_diffrn_reflns_theta_min 4.448
_exptl_absorpt_coefficient_mu 1.686
_exptl_absorpt_correction_T_max 0.985
_exptl_absorpt_correction_T_min 0.984
_exptl_absorpt_correction_type analytical
_exptl_absorpt_process_details
;
CrysAlisPro 1.171.40.67a (Rigaku Oxford Diffraction, 2019)
Analytical numeric absorption correction using a multifaceted crystal
			model based on expressions derived by R.C. Clark & J.S. Reid.
(Clark, R. C. & Reid, J. S. (1995). Acta Cryst. A51, 887-897)
Empirical absorption correction using spherical harmonics,
 implemented in SCALE3 ABSPACK scaling algorithm.
;
_exptl_crystal_colour colourless
_exptl_crystal_colour_primary colourless
_exptl_crystal_density_diffrn 1.841
_exptl_crystal_density_method 'not measured'
_exptl_crystal_description block
_exptl_crystal_F_000 600
_exptl_crystal_size_max 0.325
_exptl_crystal_size_mid 0.26
_exptl_crystal_size_min 0.132
_refine_diff_density_max 0.320
_refine_diff_density_min -0.536
_refine_diff_density_rms 0.085
_refine_ls_extinction_method none
_refine_ls_goodness_of_fit_ref 1.109
_refine_ls_hydrogen_treatment constr
_refine_ls_matrix_type full
_refine_ls_number_parameters 69
_refine_ls_number_reflns 512
_refine_ls_number_restraints 0
_refine_ls_restrained_S_all 1.109
_refine_ls_R_factor_all 0.0465
_refine_ls_R_factor_gt 0.0404
_refine_ls_shift/su_max 0.000
_refine_ls_shift/su_mean 0.000
_refine_ls_structure_factor_coef Fsqd
_refine_ls_weighting_details 'w=1/[\s^2^(Fo^2^)+(0.0751P)^2^+1.6600P] where P=(Fo^2^+2Fc^2^)/3'
_refine_ls_weighting_scheme calc
_refine_ls_wR_factor_gt 0.1125
_refine_ls_wR_factor_ref 0.1192
_reflns_Friedel_coverage 0.000
_reflns_number_gt 452
_reflns_number_total 512
_reflns_threshold_expression 'I > 2\s(I)'
_cod_data_source_file jp1c01998_si_002.cif
_cod_data_source_block mhymnpo2_0_11
_cod_original_cell_volume 1068.10(14)
_cod_database_code 1562291
_shelx_shelxl_version_number 2018/3
_shelx_space_group_comment
;
The symmetry employed for this shelxl refinement is uniquely defined
by the following loop, which should always be used as a source of
symmetry information in preference to the above space-group names.
They are only intended as comments.
;
_olex2_refinement_description
;
1. Others
 Fixed Sof: H2C(0.5) H2D(0.5) H1(0.5) H1C(0.5) H1D(0.5) H1E(0.5)
2.a Rotating group:
 N1(H1)
2.b Secondary CH2 refined with riding coordinates:
 P1(H1A,H1B), P2(H2A,H2B), N2(H2C,H2D)
2.c Idealised Me refined as rotating group:
 C1(H1C,H1D,H1E)
;
_olex2_submission_special_instructions 'No special instructions were received'
_oxdiff_exptl_absorpt_empirical_details
;
Empirical correction (ABSPACK) includes:
- Absorption correction using spherical harmonics
- Frame scaling
- B-factor correction
;

loop_
_space_group_symop_operation_xyz
'x, y, z'
'-x+1/2, -y, z+1/2'
'x+1/2, -y+1/2, -z+1/2'
'-x, y+1/2, -z'
'-x, -y, -z'
'x-1/2, y, -z-1/2'
'-x-1/2, y-1/2, z-1/2'
'x, -y-1/2, z'

loop_
_atom_site_label
_atom_site_type_symbol
_atom_site_fract_x
_atom_site_fract_y
_atom_site_fract_z
_atom_site_U_iso_or_equiv
_atom_site_adp_type
_atom_site_occupancy
_atom_site_site_symmetry_order
_atom_site_calc_flag
_atom_site_refinement_flags_posn
_atom_site_refinement_flags_adp
_atom_site_refinement_flags_occupancy
_atom_site_disorder_assembly
_atom_site_disorder_group
Mn1 Mn 0.500000 0.500000 0.500000 0.0181(4) Uani 1 2 d S . P . .
P1 P 0.4884(2) 0.750000 0.6482(2) 0.0285(6) Uani 1 2 d S T P . .
H1 H 0.586352 0.749999 0.684463 0.034 Uiso 1 2 calc R U P . .
H2 H 0.427815 0.750000 0.740017 0.034 Uiso 1 2 calc R U P . .
P2 P 0.18029(19) 0.51632(9) 0.66842(19) 0.0358(6) Uani 1 1 d . . . . .
H4 H 0.121438 0.555256 0.597571 0.043 Uiso 1 1 calc R U . . .
H3 H 0.232040 0.563660 0.733344 0.043 Uiso 1 1 calc R U . . .
O3 O 0.0840(5) 0.4561(2) 0.7714(4) 0.0348(10) Uani 1 1 d . . . . .
O2 O 0.2844(5) 0.4598(2) 0.5752(4) 0.0363(11) Uani 1 1 d . . . . .
O1 O 0.4637(5) 0.6554(2) 0.5638(5) 0.0439(12) Uani 1 1 d . . . . .
N1 N 0.1752(8) 0.250000 0.7599(7) 0.0274(16) Uani 1 2 d S T P . .
H12 H 0.128310 0.196076 0.793842 0.033 Uiso 0.5 1 calc R U P . .
H11 H 0.128310 0.303924 0.793842 0.033 Uiso 0.5 1 calc R U P . .
N2 N 0.1701(8) 0.250000 0.5932(7) 0.0322(16) Uani 1 2 d S T P . .
H10 H 0.218006 0.199394 0.557349 0.039 Uiso 0.5 1 d R U P . .
C1 C 0.3170(11) 0.250000 0.8320(11) 0.040(2) Uani 1 2 d S T P . .
H15 H 0.308063 0.263605 0.941661 0.048 Uiso 0.5 1 calc R U P A -1
H13 H 0.374911 0.300978 0.784291 0.048 Uiso 0.5 1 calc R U P A -1
H14 H 0.360828 0.185417 0.817442 0.048 Uiso 0.5 1 calc R U P A -1

loop_
_atom_site_aniso_label
_atom_site_aniso_U_11
_atom_site_aniso_U_22
_atom_site_aniso_U_33
_atom_site_aniso_U_23
_atom_site_aniso_U_13
_atom_site_aniso_U_12
Mn1 0.0155(16) 0.0124(5) 0.0264(13) 0.0000(3) -0.0010(3) -0.0007(3)
P1 0.036(3) 0.0148(8) 0.0344(19) 0.000 -0.0038(6) 0.000
P2 0.033(2) 0.0211(6) 0.0531(16) 0.0039(6) 0.0208(6) 0.0015(6)
O3 0.043(4) 0.0266(15) 0.034(3) -0.0016(14) 0.0174(14) -0.0031(18)
O2 0.029(5) 0.0295(15) 0.050(4) -0.0073(16) 0.0144(14) -0.0093(18)
O1 0.050(5) 0.0174(14) 0.064(4) -0.0085(15) -0.0021(18) 0.0023(16)
N1 0.030(8) 0.020(2) 0.032(6) 0.000 0.003(2) 0.000
N2 0.014(7) 0.029(3) 0.053(7) 0.000 0.001(2) 0.000
C1 0.015(12) 0.037(4) 0.068(10) 0.000 -0.003(3) 0.000

loop_
_atom_type_symbol
_atom_type_description
_atom_type_scat_dispersion_real
_atom_type_scat_dispersion_imag
_atom_type_scat_source
C C 0.0033 0.0016 'International Tables Vol C Tables 4.2.6.8 and 6.1.1.4'
H H 0.0000 0.0000 'International Tables Vol C Tables 4.2.6.8 and 6.1.1.4'
Mn Mn 0.3368 0.7283 'International Tables Vol C Tables 4.2.6.8 and 6.1.1.4'
N N 0.0061 0.0033 'International Tables Vol C Tables 4.2.6.8 and 6.1.1.4'
O O 0.0106 0.0060 'International Tables Vol C Tables 4.2.6.8 and 6.1.1.4'
P P 0.1023 0.0942 'International Tables Vol C Tables 4.2.6.8 and 6.1.1.4'

loop_
_exptl_crystal_face_index_h
_exptl_crystal_face_index_k
_exptl_crystal_face_index_l
_exptl_crystal_face_perp_dist
1 -19 -1 0.1020
-9 -3 9 0.1085
-10 0 -8 0.0385
0 19 1 0.1017
8 2 -9 0.1088
10 0 8 0.0385

loop_
_geom_angle_atom_site_label_1
_geom_angle_atom_site_label_2
_geom_angle_atom_site_label_3
_geom_angle
_geom_angle_site_symmetry_1
_geom_angle_site_symmetry_3
_geom_angle_publ_flag
O3 Mn1 O3 180.0 6_657 2_564 ?
O2 Mn1 O3 90.24(17) 5_666 2_564 ?
O2 Mn1 O3 89.76(17) . 2_564 ?
O2 Mn1 O3 89.76(17) 5_666 6_657 ?
O2 Mn1 O3 90.24(17) . 6_657 ?
O2 Mn1 O2 180.0 5_666 . ?
O1 Mn1 O3 85.13(14) 5_666 6_657 ?
O1 Mn1 O3 94.87(14) 5_666 2_564 ?
O1 Mn1 O3 85.13(14) . 2_564 ?
O1 Mn1 O3 94.87(14) . 6_657 ?
O1 Mn1 O2 89.24(15) 5_666 . ?
O1 Mn1 O2 90.76(15) 5_666 5_666 ?
O1 Mn1 O2 89.24(15) . 5_666 ?
O1 Mn1 O2 90.76(15) . . ?
O1 Mn1 O1 180.0(2) 5_666 . ?
H1 P1 H2 107.2 . . ?
O1 P1 H1 107.9 8_575 . ?
O1 P1 H1 107.9 . . ?
O1 P1 H2 107.9 . . ?
O1 P1 H2 107.9 8_575 . ?
O1 P1 O1 117.7(4) . 8_575 ?
H4 P2 H3 107.3 . . ?
O3 P2 H4 108.1 . . ?
O3 P2 H3 108.1 . . ?
O2 P2 H4 108.1 . . ?
O2 P2 H3 108.1 . . ?
O2 P2 O3 116.70(18) . . ?
P2 O3 Mn1 127.07(19) . 2_565 ?
P2 O2 Mn1 130.5(2) . . ?
P1 O1 Mn1 156.5(3) . . ?
H12 N1 H11 107.3 . . ?
N2 N1 H12 108.1 . . ?
N2 N1 H11 108.1 . . ?
N2 N1 C1 116.9(6) . . ?
C1 N1 H12 108.1 . . ?
C1 N1 H11 108.1 . . ?
N1 N2 H10 109.7 . . ?
N1 N2 H10 110(2) . 8_565 ?
H10 N2 H10 102.1 . 8_565 ?
N1 C1 H15 109.5 . . ?
N1 C1 H13 109.5 . . ?
N1 C1 H14 109.5 . . ?
H15 C1 H13 109.5 . . ?
H15 C1 H14 109.5 . . ?
H13 C1 H14 109.5 . . ?

loop_
_geom_bond_atom_site_label_1
_geom_bond_atom_site_label_2
_geom_bond_distance
_geom_bond_site_symmetry_2
_geom_bond_publ_flag
Mn1 O3 2.190(3) 6_657 ?
Mn1 O3 2.190(3) 2_564 ?
Mn1 O2 2.188(4) 5_666 ?
Mn1 O2 2.188(4) . ?
Mn1 O1 2.164(3) 5_666 ?
Mn1 O1 2.164(3) . ?
P1 H1 0.9700 . ?
P1 H2 0.9700 . ?
P1 O1 1.469(4) 8_575 ?
P1 O1 1.469(4) . ?
P2 H4 0.9700 . ?
P2 H3 0.9700 . ?
P2 O3 1.495(3) . ?
P2 O2 1.468(4) . ?
N1 H12 0.8900 . ?
N1 H11 0.8900 . ?
N1 N2 1.428(9) . ?
N1 C1 1.467(11) . ?
N2 H10 0.8652 . ?
N2 H10 0.87(10) 8_565 ?
C1 H15 0.9600 . ?
C1 H13 0.9600 . ?
C1 H14 0.9600 . ?

loop_
_geom_torsion_atom_site_label_1
_geom_torsion_atom_site_label_2
_geom_torsion_atom_site_label_3
_geom_torsion_atom_site_label_4
_geom_torsion
_geom_torsion_site_symmetry_1
_geom_torsion_site_symmetry_2
_geom_torsion_site_symmetry_3
_geom_torsion_site_symmetry_4
_geom_torsion_publ_flag
O3 P2 O2 Mn1 -147.2(3) . . . . ?
O2 P2 O3 Mn1 146.0(3) . . . 2_565 ?
O1 P1 O1 Mn1 145.4(5) 8_575 . . . ?
